data_7001067
loop_
_publ_author_name
'Orzechowski, Lars'
'Jansen, Georg'
'Lutz, Martin'
'Harder, Sjoerd'

_publ_section_title
;
 Calcium carbene complexes with boranophosphorano side-arms:
 CaC[P(Ph)2BH3]2
;
_journal_issue 16
_journal_name_full 'Dalton Transactions'
_journal_page_first 2958
_journal_page_last 2964
_journal_paper_doi 10.1039/b823224e
_journal_year 2009
_chemical_formula_moiety 'C65 H75 B4 Ca2 N O P4'
_chemical_formula_sum 'C83 H93 B4 Ca2 N O P4'
_chemical_formula_weight 1367.86
_chemical_name_common ((H3BPh2P)2C=Ca)2.THF.(Adamantylcyanide)
_chemical_name_systematic
;
?
;
_space_group_IT_number 14
_symmetry_cell_setting monoclinic
_symmetry_space_group_name_Hall '-P 2ybc'
_symmetry_space_group_name_H-M 'P 1 21/c 1'
_atom_sites_solution_hydrogens geom
_atom_sites_solution_primary direct
_atom_sites_solution_secondary difmap
_audit_creation_method SHELXL-97
_cell_angle_alpha 90.00
_cell_angle_beta 112.493(6)
_cell_angle_gamma 90.00
_cell_formula_units_Z 4
_cell_length_a 24.407(3)
_cell_length_b 16.5805(18)
_cell_length_c 20.474(2)
_cell_measurement_reflns_used 3316
_cell_measurement_temperature 173(2)
_cell_measurement_theta_max 17.50
_cell_measurement_theta_min 2.22
_cell_volume 7655.1(15)
_computing_structure_refinement 'SHELXL-97 (Sheldrick, 1997)'
_diffrn_ambient_temperature 173(2)
_diffrn_measured_fraction_theta_full 0.993
_diffrn_measured_fraction_theta_max 0.993
_diffrn_measurement_device_type 'Siemens Smart / APEXII area detector'
_diffrn_measurement_method 'Data collection strategy APEX 2/COSMO'
_diffrn_radiation_monochromator graphite
_diffrn_radiation_source 'fine-focus sealed tube'
_diffrn_radiation_type MoK\a
_diffrn_radiation_wavelength 0.71073
_diffrn_reflns_av_R_equivalents 0.1580
_diffrn_reflns_av_sigmaI/netI 0.1377
_diffrn_reflns_limit_h_max 27
_diffrn_reflns_limit_h_min -27
_diffrn_reflns_limit_k_max 18
_diffrn_reflns_limit_k_min -18
_diffrn_reflns_limit_l_max 23
_diffrn_reflns_limit_l_min -23
_diffrn_reflns_number 173398
_diffrn_reflns_theta_full 23.88
_diffrn_reflns_theta_max 23.88
_diffrn_reflns_theta_min 0.90
_exptl_absorpt_coefficient_mu 0.278
_exptl_absorpt_correction_T_max 0.9863
_exptl_absorpt_correction_T_min 0.9466
_exptl_absorpt_correction_type psi-scan
_exptl_crystal_colour colorless
_exptl_crystal_density_diffrn 1.187
_exptl_crystal_density_method 'not measured'
_exptl_crystal_description Plate
_exptl_crystal_F_000 2904
_exptl_crystal_size_max 0.20
_exptl_crystal_size_mid 0.20
_exptl_crystal_size_min 0.05
_refine_diff_density_max 0.378
_refine_diff_density_min -0.386
_refine_diff_density_rms 0.071
_refine_ls_extinction_method none
_refine_ls_goodness_of_fit_ref 1.017
_refine_ls_hydrogen_treatment mixed
_refine_ls_matrix_type full
_refine_ls_number_parameters 904
_refine_ls_number_reflns 11777
_refine_ls_number_restraints 0
_refine_ls_restrained_S_all 1.017
_refine_ls_R_factor_all 0.1529
_refine_ls_R_factor_gt 0.0634
_refine_ls_shift/su_max 0.000
_refine_ls_shift/su_mean 0.000
_refine_ls_structure_factor_coef Fsqd
_refine_ls_weighting_details 'calc w=1/[\s^2^(Fo^2^)+(0.0657P)^2^+0.0000P] where P=(Fo^2^+2Fc^2^)/3'
_refine_ls_weighting_scheme calc
_refine_ls_wR_factor_gt 0.1269
_refine_ls_wR_factor_ref 0.1611
_reflns_number_gt 6192
_reflns_number_total 11777
_reflns_threshold_expression >2sigma(I)
_cod_data_source_file b823224e.txt
_cod_data_source_block hasj99
_cod_original_cell_volume 7655.4(14)
_cod_original_sg_symbol_H-M P21/c
_cod_database_code 7001067

loop_
_symmetry_equiv_pos_as_xyz
'x, y, z'
'-x, y+1/2, -z+1/2'
'-x, -y, -z'
'x, -y-1/2, z-1/2'

loop_
_atom_site_label
_atom_site_type_symbol
_atom_site_fract_x
_atom_site_fract_y
_atom_site_fract_z
_atom_site_U_iso_or_equiv
_atom_site_adp_type
_atom_site_occupancy
_atom_site_symmetry_multiplicity
_atom_site_calc_flag
_atom_site_refinement_flags
_atom_site_disorder_assembly
_atom_site_disorder_group
Ca1 Ca 0.19468(4) 0.48459(6) 0.41987(4) 0.0298(3) Uani 1 1 d . . .
Ca2 Ca 0.28303(4) 0.57657(6) 0.34041(4) 0.0305(3) Uani 1 1 d . . .
B1 B 0.2966(3) 0.3917(4) 0.4941(3) 0.0320(14) Uani 1 1 d . . .
B2 B 0.2000(3) 0.5285(4) 0.2092(3) 0.0322(14) Uani 1 1 d . . .
B3 B 0.1022(3) 0.5908(4) 0.3425(3) 0.0403(16) Uani 1 1 d . . .
B4 B 0.3610(3) 0.6391(4) 0.4720(3) 0.0372(16) Uani 1 1 d . . .
N1 N 0.35414(18) 0.6287(3) 0.2895(2) 0.0453(12) Uani 1 1 d . . .
P1 P 0.29883(5) 0.37203(7) 0.40179(6) 0.0264(3) Uani 1 1 d . . .
P2 P 0.20583(5) 0.42336(8) 0.25269(6) 0.0261(3) Uani 1 1 d . . .
P3 P 0.16283(5) 0.67251(8) 0.37120(6) 0.0290(3) Uani 1 1 d . . .
P4 P 0.28956(5) 0.65990(8) 0.48799(6) 0.0281(3) Uani 1 1 d . . .
O1 O 0.13154(14) 0.4208(2) 0.47016(17) 0.0479(9) Uani 1 1 d . . .
C1 C 0.24620(18) 0.4322(3) 0.3418(2) 0.0256(11) Uani 1 1 d . . .
C2 C 0.29846(18) 0.2621(3) 0.3882(2) 0.0268(11) Uani 1 1 d . . .
C3 C 0.2689(2) 0.2115(3) 0.4181(2) 0.0382(13) Uani 1 1 d . . .
H3 H 0.2476 0.2340 0.4441 0.046 Uiso 1 1 calc R . .
C4 C 0.2702(2) 0.1282(3) 0.4103(3) 0.0482(14) Uani 1 1 d . . .
H4 H 0.2499 0.0942 0.4310 0.058 Uiso 1 1 calc R . .
C5 C 0.3009(2) 0.0950(3) 0.3728(3) 0.0461(14) Uani 1 1 d . . .
H5 H 0.3020 0.0381 0.3678 0.055 Uiso 1 1 calc R . .
C6 C 0.3296(2) 0.1441(3) 0.3427(3) 0.0469(14) Uani 1 1 d . . .
H6 H 0.3508 0.1213 0.3167 0.056 Uiso 1 1 calc R . .
C7 C 0.3281(2) 0.2274(3) 0.3499(2) 0.0370(13) Uani 1 1 d . . .
H7 H 0.3478 0.2610 0.3281 0.044 Uiso 1 1 calc R . .
C8 C 0.37281(19) 0.3963(3) 0.4058(2) 0.0255(11) Uani 1 1 d . . .
C9 C 0.3812(2) 0.4311(3) 0.3485(2) 0.0336(12) Uani 1 1 d . . .
H9 H 0.3477 0.4412 0.3062 0.040 Uiso 1 1 calc R . .
C10 C 0.4370(2) 0.4512(3) 0.3514(3) 0.0384(13) Uani 1 1 d . . .
H10 H 0.4417 0.4747 0.3114 0.046 Uiso 1 1 calc R . .
C11 C 0.4861(2) 0.4371(3) 0.4125(3) 0.0432(14) Uani 1 1 d . . .
H11 H 0.5246 0.4514 0.4151 0.052 Uiso 1 1 calc R . .
C12 C 0.4787(2) 0.4020(3) 0.4700(2) 0.0389(13) Uani 1 1 d . . .
H12 H 0.5123 0.3918 0.5122 0.047 Uiso 1 1 calc R . .
C13 C 0.4233(2) 0.3819(3) 0.4661(2) 0.0359(13) Uani 1 1 d . . .
H13 H 0.4191 0.3574 0.5059 0.043 Uiso 1 1 calc R . .
C14 C 0.23261(19) 0.3526(3) 0.2028(2) 0.0312(12) Uani 1 1 d . . .
C15 C 0.2685(2) 0.3814(4) 0.1682(2) 0.0500(15) Uani 1 1 d . . .
H15 H 0.2779 0.4372 0.1705 0.060 Uiso 1 1 calc R . .
C16 C 0.2903(2) 0.3293(4) 0.1307(3) 0.0626(18) Uani 1 1 d . . .
H16 H 0.3144 0.3494 0.1073 0.075 Uiso 1 1 calc R . .
C17 C 0.2770(2) 0.2487(4) 0.1278(3) 0.0618(18) Uani 1 1 d . . .
H17 H 0.2920 0.2129 0.1024 0.074 Uiso 1 1 calc R . .
C18 C 0.2422(3) 0.2198(4) 0.1612(3) 0.0597(17) Uani 1 1 d . . .
H18 H 0.2331 0.1639 0.1587 0.072 Uiso 1 1 calc R . .
C19 C 0.2199(2) 0.2714(3) 0.1989(3) 0.0466(14) Uani 1 1 d . . .
H19 H 0.1959 0.2504 0.2220 0.056 Uiso 1 1 calc R . .
C20 C 0.13180(18) 0.3839(3) 0.2370(2) 0.0247(11) Uani 1 1 d . . .
C21 C 0.1234(2) 0.3237(3) 0.2793(3) 0.0416(14) Uani 1 1 d . . .
H21 H 0.1567 0.3030 0.3174 0.050 Uiso 1 1 calc R . .
C22 C 0.0678(2) 0.2930(3) 0.2673(3) 0.0521(15) Uani 1 1 d . . .
H22 H 0.0629 0.2498 0.2951 0.063 Uiso 1 1 calc R . .
C23 C 0.0197(2) 0.3262(4) 0.2143(3) 0.0519(15) Uani 1 1 d . . .
H23 H -0.0188 0.3057 0.2057 0.062 Uiso 1 1 calc R . .
C24 C 0.0259(2) 0.3880(4) 0.1738(3) 0.0491(15) Uani 1 1 d . . .
H24 H -0.0080 0.4115 0.1384 0.059 Uiso 1 1 calc R . .
C25 C 0.0824(2) 0.4162(3) 0.1847(2) 0.0393(13) Uani 1 1 d . . .
H25 H 0.0870 0.4582 0.1556 0.047 Uiso 1 1 calc R . .
C26 C 0.22964(17) 0.6272(3) 0.4172(2) 0.0250(11) Uani 1 1 d . . .
C27 C 0.1637(2) 0.7236(3) 0.2919(2) 0.0297(12) Uani 1 1 d . . .
C28 C 0.2162(2) 0.7504(3) 0.2887(2) 0.0365(13) Uani 1 1 d . . .
H28 H 0.2519 0.7461 0.3293 0.044 Uiso 1 1 calc R . .
C29 C 0.2176(2) 0.7834(3) 0.2271(3) 0.0476(15) Uani 1 1 d . . .
H29 H 0.2540 0.8017 0.2255 0.057 Uiso 1 1 calc R . .
C30 C 0.1659(3) 0.7893(3) 0.1684(3) 0.0569(16) Uani 1 1 d . . .
H30 H 0.1667 0.8117 0.1260 0.068 Uiso 1 1 calc R . .
C31 C 0.1132(2) 0.7634(3) 0.1702(3) 0.0510(15) Uani 1 1 d . . .
H31 H 0.0776 0.7678 0.1294 0.061 Uiso 1 1 calc R . .
C32 C 0.1120(2) 0.7306(3) 0.2320(2) 0.0381(13) Uani 1 1 d . . .
H32 H 0.0755 0.7128 0.2333 0.046 Uiso 1 1 calc R . .
C33 C 0.1406(2) 0.7541(3) 0.4149(2) 0.0331(12) Uani 1 1 d . . .
C34 C 0.1567(2) 0.8331(3) 0.4111(2) 0.0438(14) Uani 1 1 d . . .
H34 H 0.1788 0.8459 0.3832 0.053 Uiso 1 1 calc R . .
C35 C 0.1414(2) 0.8946(4) 0.4470(3) 0.0607(17) Uani 1 1 d . . .
H35 H 0.1532 0.9484 0.4435 0.073 Uiso 1 1 calc R . .
C36 C 0.1096(3) 0.8778(5) 0.4873(3) 0.072(2) Uani 1 1 d . . .
H36 H 0.0992 0.9197 0.5121 0.087 Uiso 1 1 calc R . .
C37 C 0.0927(3) 0.8002(5) 0.4919(3) 0.075(2) Uani 1 1 d . . .
H37 H 0.0702 0.7882 0.5196 0.090 Uiso 1 1 calc R . .
C38 C 0.1082(2) 0.7385(3) 0.4561(2) 0.0525(16) Uani 1 1 d . . .
H38 H 0.0963 0.6848 0.4601 0.063 Uiso 1 1 calc R . .
C39 C 0.29258(19) 0.7654(3) 0.5160(2) 0.0295(12) Uani 1 1 d . . .
C40 C 0.3177(2) 0.8227(3) 0.4870(2) 0.0418(14) Uani 1 1 d . . .
H40 H 0.3331 0.8066 0.4528 0.050 Uiso 1 1 calc R . .
C41 C 0.3210(2) 0.9032(3) 0.5065(3) 0.0563(16) Uani 1 1 d . . .
H41 H 0.3386 0.9416 0.4861 0.068 Uiso 1 1 calc R . .
C42 C 0.2985(2) 0.9272(3) 0.5558(3) 0.0563(16) Uani 1 1 d . . .
H42 H 0.3006 0.9823 0.5693 0.068 Uiso 1 1 calc R . .
C43 C 0.2732(2) 0.8717(3) 0.5857(3) 0.0485(15) Uani 1 1 d . . .
H43 H 0.2579 0.8884 0.6197 0.058 Uiso 1 1 calc R . .
C44 C 0.2700(2) 0.7910(3) 0.5659(2) 0.0394(13) Uani 1 1 d . . .
H44 H 0.2523 0.7528 0.5864 0.047 Uiso 1 1 calc R . .
C45 C 0.2919(2) 0.6064(3) 0.5673(2) 0.0325(12) Uani 1 1 d . . .
C46 C 0.2406(2) 0.5818(3) 0.5747(2) 0.0407(13) Uani 1 1 d . . .
H46 H 0.2034 0.5949 0.5387 0.049 Uiso 1 1 calc R . .
C47 C 0.2417(3) 0.5386(3) 0.6331(3) 0.0586(17) Uani 1 1 d . . .
H47 H 0.2058 0.5218 0.6368 0.070 Uiso 1 1 calc R . .
C48 C 0.2954(4) 0.5203(4) 0.6854(3) 0.0689(19) Uani 1 1 d . . .
H48 H 0.2966 0.4908 0.7257 0.083 Uiso 1 1 calc R . .
C49 C 0.3473(3) 0.5442(3) 0.6802(3) 0.0638(18) Uani 1 1 d . . .
H49 H 0.3842 0.5315 0.7169 0.077 Uiso 1 1 calc R . .
C50 C 0.3460(2) 0.5868(3) 0.6212(2) 0.0469(15) Uani 1 1 d . . .
H50 H 0.3821 0.6027 0.6175 0.056 Uiso 1 1 calc R . .
C51 C 0.0913(3) 0.4541(4) 0.4997(3) 0.076(2) Uani 1 1 d . . .
H51A H 0.0779 0.5084 0.4801 0.099 Uiso 1 1 calc R . .
H51B H 0.1111 0.4585 0.5518 0.099 Uiso 1 1 calc R . .
C52 C 0.0391(3) 0.3962(4) 0.4796(3) 0.079(2) Uani 1 1 d . . .
H52A H 0.0297 0.3829 0.5213 0.102 Uiso 1 1 calc R . .
H52B H 0.0036 0.4201 0.4426 0.102 Uiso 1 1 calc R . .
C53 C 0.0581(3) 0.3256(5) 0.4534(5) 0.140(4) Uani 1 1 d . . .
H53A H 0.0346 0.3192 0.4022 0.182 Uiso 1 1 calc R . .
H53B H 0.0524 0.2770 0.4782 0.182 Uiso 1 1 calc R . .
C54 C 0.1222(2) 0.3356(3) 0.4664(3) 0.0637(17) Uani 1 1 d . . .
H54A H 0.1475 0.3094 0.5113 0.083 Uiso 1 1 calc R . .
H54B H 0.1313 0.3119 0.4273 0.083 Uiso 1 1 calc R . .
C55 C 0.3931(2) 0.6497(3) 0.2766(2) 0.0407(14) Uani 1 1 d . . .
C56 C 0.4445(2) 0.6795(3) 0.2623(2) 0.0380(13) Uani 1 1 d . . .
C57 C 0.4578(2) 0.6238(4) 0.2093(3) 0.0610(17) Uani 1 1 d . . .
H57A H 0.4669 0.5686 0.2289 0.079 Uiso 1 1 calc R . .
H57B H 0.4228 0.6211 0.1642 0.079 Uiso 1 1 calc R . .
C58 C 0.4987(2) 0.6825(4) 0.3323(3) 0.0530(16) Uani 1 1 d . . .
H58A H 0.5078 0.6277 0.3530 0.069 Uiso 1 1 calc R . .
H58B H 0.4905 0.7179 0.3664 0.069 Uiso 1 1 calc R . .
C59 C 0.4309(2) 0.7655(3) 0.2313(3) 0.0539(16) Uani 1 1 d . . .
H59A H 0.3959 0.7644 0.1861 0.070 Uiso 1 1 calc R . .
H59B H 0.4218 0.8013 0.2645 0.070 Uiso 1 1 calc R . .
C60 C 0.4850(2) 0.7972(4) 0.2189(3) 0.0557(16) Uani 1 1 d . . .
H60 H 0.4765 0.8529 0.1989 0.072 Uiso 1 1 calc R . .
C61 C 0.5522(2) 0.7156(4) 0.3175(3) 0.0581(17) Uani 1 1 d . . .
H61 H 0.5877 0.7178 0.3629 0.076 Uiso 1 1 calc R . .
C62 C 0.5107(3) 0.6582(4) 0.1965(3) 0.0655(18) Uani 1 1 d . . .
H62 H 0.5198 0.6228 0.1624 0.085 Uiso 1 1 calc R . .
C63 C 0.5650(3) 0.6603(4) 0.2676(3) 0.0717(19) Uani 1 1 d . . .
H63A H 0.5732 0.6054 0.2880 0.093 Uiso 1 1 calc R . .
H63B H 0.6004 0.6794 0.2597 0.093 Uiso 1 1 calc R . .
C64 C 0.4969(2) 0.7421(4) 0.1662(3) 0.0621(18) Uani 1 1 d . . .
H64A H 0.4617 0.7407 0.1213 0.081 Uiso 1 1 calc R . .
H64B H 0.5308 0.7631 0.1561 0.081 Uiso 1 1 calc R . .
C65 C 0.5382(2) 0.7995(3) 0.2878(3) 0.0595(16) Uani 1 1 d . . .
H65A H 0.5727 0.8219 0.2799 0.077 Uiso 1 1 calc R . .
H65B H 0.5298 0.8347 0.3219 0.077 Uiso 1 1 calc R . .
C66 C 0.1586(3) 0.4322(4) 0.7329(3) 0.0651(18) Uani 1 1 d . . .
H66 H 0.1966 0.4092 0.7431 0.078 Uiso 1 1 calc R . .
C67 C 0.1542(3) 0.5061(4) 0.7592(3) 0.0694(18) Uani 1 1 d . . .
H67 H 0.1889 0.5349 0.7874 0.083 Uiso 1 1 calc R . .
C68 C 0.0983(3) 0.5393(4) 0.7443(3) 0.0698(18) Uani 1 1 d . . .
H68 H 0.0945 0.5908 0.7623 0.084 Uiso 1 1 calc R . .
C69 C 0.0486(3) 0.4970(5) 0.7034(3) 0.0703(19) Uani 1 1 d . . .
H69 H 0.0103 0.5189 0.6930 0.084 Uiso 1 1 calc R . .
C70 C 0.0550(3) 0.4239(4) 0.6780(3) 0.0633(17) Uani 1 1 d . . .
H70 H 0.0206 0.3951 0.6493 0.076 Uiso 1 1 calc R . .
C71 C 0.1090(3) 0.3905(4) 0.6921(3) 0.0591(16) Uani 1 1 d . . .
H71 H 0.1124 0.3388 0.6739 0.071 Uiso 1 1 calc R . .
C72 C -0.0442(3) 0.8973(3) 0.5102(3) 0.0552(16) Uani 1 1 d . . .
H72 H -0.0247 0.9013 0.4781 0.066 Uiso 1 1 calc R . .
C73 C -0.1042(3) 0.8844(3) 0.4854(3) 0.0568(16) Uani 1 1 d . . .
H73 H -0.1262 0.8797 0.4360 0.068 Uiso 1 1 calc R . .
C74 C -0.1328(3) 0.8783(3) 0.5313(3) 0.0551(16) Uani 1 1 d . . .
H74 H -0.1744 0.8695 0.5134 0.066 Uiso 1 1 calc R . .
C75 C -0.1017(3) 0.8850(3) 0.6028(3) 0.0600(17) Uani 1 1 d . . .
H75 H -0.1214 0.8803 0.6346 0.072 Uiso 1 1 calc R . .
C76 C -0.0407(3) 0.8987(3) 0.6279(3) 0.0620(17) Uani 1 1 d . . .
H76 H -0.0187 0.9041 0.6773 0.074 Uiso 1 1 calc R . .
C77 C -0.0124(3) 0.9044(3) 0.5818(3) 0.0581(16) Uani 1 1 d . . .
H77 H 0.0292 0.9134 0.5993 0.070 Uiso 1 1 calc R . .
C78 C 0.4664(4) 0.8322(4) 0.4583(4) 0.077(2) Uani 1 1 d . . .
H78 H 0.4469 0.7883 0.4701 0.092 Uiso 1 1 calc R . .
C79 C 0.5248(4) 0.8378(4) 0.4893(3) 0.079(2) Uani 1 1 d . . .
H79 H 0.5470 0.7987 0.5228 0.095 Uiso 1 1 calc R . .
C80 C 0.5529(3) 0.9024(5) 0.4716(4) 0.084(2) Uani 1 1 d . . .
H80 H 0.5949 0.9073 0.4927 0.101 Uiso 1 1 calc R . .
C81 C 0.5201(4) 0.9592(4) 0.4235(4) 0.080(2) Uani 1 1 d . . .
H81 H 0.5391 1.0036 0.4117 0.096 Uiso 1 1 calc R . .
C82 C 0.4610(4) 0.9512(4) 0.3937(3) 0.077(2) Uani 1 1 d . . .
H82 H 0.4381 0.9905 0.3607 0.093 Uiso 1 1 calc R . .
C83 C 0.4333(3) 0.8873(5) 0.4100(4) 0.082(2) Uani 1 1 d . . .
H83 H 0.3915 0.8814 0.3881 0.098 Uiso 1 1 calc R . .
H101 H 0.2975(15) 0.462(2) 0.4974(17) 0.024(11) Uiso 1 1 d . . .
H102 H 0.2524(19) 0.369(2) 0.488(2) 0.042(13) Uiso 1 1 d . . .
H103 H 0.3341(18) 0.359(2) 0.539(2) 0.040(12) Uiso 1 1 d . . .
H201 H 0.1864(15) 0.571(2) 0.2436(18) 0.023(10) Uiso 1 1 d . . .
H202 H 0.2487(16) 0.547(2) 0.2166(16) 0.020(10) Uiso 1 1 d . . .
H203 H 0.172(2) 0.529(3) 0.153(3) 0.081(17) Uiso 1 1 d . . .
H301 H 0.1218(19) 0.542(3) 0.318(2) 0.055(14) Uiso 1 1 d . . .
H302 H 0.1011(16) 0.564(2) 0.3935(19) 0.032(11) Uiso 1 1 d . . .
H303 H 0.059(2) 0.614(3) 0.308(2) 0.055(14) Uiso 1 1 d . . .
H401 H 0.3529(16) 0.673(2) 0.4190(19) 0.029(11) Uiso 1 1 d . . .
H402 H 0.3604(17) 0.571(3) 0.461(2) 0.042(12) Uiso 1 1 d . . .
H403 H 0.402(2) 0.659(3) 0.518(2) 0.056(14) Uiso 1 1 d . . .

loop_
_atom_site_aniso_label
_atom_site_aniso_U_11
_atom_site_aniso_U_22
_atom_site_aniso_U_33
_atom_site_aniso_U_23
_atom_site_aniso_U_13
_atom_site_aniso_U_12
Ca1 0.0298(6) 0.0317(6) 0.0329(6) 0.0016(5) 0.0175(5) 0.0010(5)
Ca2 0.0310(6) 0.0337(7) 0.0313(5) -0.0047(5) 0.0171(5) -0.0055(5)
B1 0.031(4) 0.039(4) 0.027(3) 0.003(3) 0.012(3) 0.004(3)
B2 0.037(4) 0.031(4) 0.032(3) -0.002(3) 0.016(3) -0.009(3)
B3 0.029(4) 0.044(5) 0.044(4) 0.008(3) 0.010(3) 0.000(3)
B4 0.028(4) 0.036(4) 0.044(4) -0.014(3) 0.010(3) -0.002(3)
N1 0.038(3) 0.053(3) 0.048(3) 0.011(2) 0.020(2) -0.001(2)
P1 0.0260(7) 0.0274(8) 0.0260(7) 0.0013(6) 0.0100(6) 0.0010(6)
P2 0.0258(7) 0.0305(8) 0.0219(6) -0.0022(6) 0.0090(6) 0.0008(6)
P3 0.0253(7) 0.0333(9) 0.0276(7) 0.0009(6) 0.0091(6) 0.0036(6)
P4 0.0261(7) 0.0298(8) 0.0260(7) -0.0027(6) 0.0075(6) 0.0016(6)
O1 0.053(2) 0.036(2) 0.070(2) 0.0044(19) 0.041(2) -0.0003(19)
C1 0.022(3) 0.030(3) 0.022(2) -0.001(2) 0.005(2) 0.005(2)
C2 0.020(3) 0.032(3) 0.025(2) 0.001(2) 0.005(2) -0.002(2)
C3 0.036(3) 0.031(4) 0.048(3) 0.003(3) 0.017(3) 0.002(3)
C4 0.055(4) 0.029(4) 0.067(4) 0.004(3) 0.029(3) -0.006(3)
C5 0.042(3) 0.024(3) 0.059(4) -0.006(3) 0.005(3) 0.003(3)
C6 0.045(4) 0.039(4) 0.057(4) -0.015(3) 0.020(3) -0.006(3)
C7 0.038(3) 0.031(4) 0.046(3) -0.004(3) 0.021(3) -0.004(3)
C8 0.022(3) 0.027(3) 0.026(3) 0.000(2) 0.008(2) 0.001(2)
C9 0.032(3) 0.034(3) 0.036(3) -0.001(2) 0.015(2) 0.002(2)
C10 0.039(3) 0.031(3) 0.052(3) 0.007(3) 0.025(3) 0.009(3)
C11 0.034(3) 0.036(4) 0.068(4) -0.004(3) 0.029(3) -0.005(3)
C12 0.025(3) 0.045(4) 0.043(3) -0.008(3) 0.008(3) 0.003(3)
C13 0.027(3) 0.045(4) 0.038(3) 0.000(3) 0.015(3) 0.002(3)
C14 0.028(3) 0.043(4) 0.019(2) -0.007(2) 0.005(2) 0.005(3)
C15 0.041(3) 0.071(4) 0.042(3) -0.014(3) 0.021(3) -0.001(3)
C16 0.059(4) 0.088(6) 0.052(4) -0.015(4) 0.034(3) 0.004(4)
C17 0.044(4) 0.092(6) 0.045(4) -0.024(4) 0.013(3) 0.024(4)
C18 0.065(4) 0.049(4) 0.057(4) -0.019(3) 0.015(4) 0.011(3)
C19 0.052(4) 0.041(4) 0.051(3) -0.013(3) 0.024(3) 0.000(3)
C20 0.022(3) 0.030(3) 0.023(3) -0.004(2) 0.010(2) 0.002(2)
C21 0.025(3) 0.047(4) 0.049(3) 0.007(3) 0.010(3) -0.002(3)
C22 0.041(4) 0.054(4) 0.063(4) 0.018(3) 0.021(3) -0.004(3)
C23 0.029(3) 0.064(4) 0.064(4) -0.015(3) 0.019(3) -0.012(3)
C24 0.030(3) 0.068(4) 0.043(3) 0.001(3) 0.007(3) 0.001(3)
C25 0.037(3) 0.044(4) 0.036(3) 0.004(3) 0.013(3) -0.002(3)
C26 0.017(3) 0.031(3) 0.021(2) -0.005(2) 0.001(2) -0.003(2)
C27 0.028(3) 0.034(3) 0.025(3) -0.003(2) 0.009(2) 0.005(2)
C28 0.040(3) 0.036(3) 0.031(3) 0.002(2) 0.012(3) 0.006(3)
C29 0.048(4) 0.053(4) 0.046(3) 0.006(3) 0.023(3) -0.006(3)
C30 0.075(5) 0.065(5) 0.040(4) 0.011(3) 0.032(4) 0.004(4)
C31 0.050(4) 0.066(4) 0.033(3) 0.009(3) 0.011(3) 0.007(3)
C32 0.037(3) 0.042(4) 0.034(3) -0.003(3) 0.012(3) 0.004(3)
C33 0.028(3) 0.045(4) 0.019(3) 0.003(2) 0.001(2) 0.014(3)
C34 0.045(3) 0.040(4) 0.042(3) -0.006(3) 0.012(3) 0.012(3)
C35 0.058(4) 0.048(4) 0.056(4) -0.018(3) -0.001(3) 0.020(3)
C36 0.077(5) 0.091(6) 0.036(4) -0.006(4) 0.008(3) 0.060(5)
C37 0.100(6) 0.088(6) 0.052(4) 0.018(4) 0.046(4) 0.057(5)
C38 0.065(4) 0.056(4) 0.046(3) 0.014(3) 0.033(3) 0.024(3)
C39 0.025(3) 0.032(3) 0.025(3) -0.002(2) 0.003(2) 0.004(2)
C40 0.051(4) 0.038(4) 0.039(3) -0.006(3) 0.020(3) -0.003(3)
C41 0.067(4) 0.041(4) 0.063(4) -0.010(3) 0.026(3) -0.009(3)
C42 0.072(4) 0.025(4) 0.064(4) -0.017(3) 0.017(4) 0.002(3)
C43 0.057(4) 0.044(4) 0.043(3) -0.015(3) 0.017(3) 0.008(3)
C44 0.041(3) 0.041(4) 0.036(3) -0.005(3) 0.014(3) 0.003(3)
C45 0.040(3) 0.028(3) 0.026(3) -0.009(2) 0.009(3) 0.003(3)
C46 0.056(4) 0.040(4) 0.027(3) -0.002(3) 0.018(3) 0.006(3)
C47 0.087(5) 0.051(4) 0.049(4) 0.004(3) 0.038(4) -0.003(4)
C48 0.122(6) 0.044(4) 0.040(4) 0.013(3) 0.030(4) 0.005(4)
C49 0.089(5) 0.045(4) 0.034(4) 0.010(3) -0.002(4) 0.012(4)
C50 0.051(4) 0.044(4) 0.033(3) -0.011(3) 0.002(3) 0.008(3)
C51 0.096(5) 0.063(5) 0.103(5) 0.002(4) 0.075(5) -0.003(4)
C52 0.057(4) 0.101(6) 0.085(5) 0.003(4) 0.036(4) -0.002(4)
C53 0.073(6) 0.076(6) 0.304(12) -0.017(7) 0.110(7) -0.022(5)
C54 0.056(4) 0.035(4) 0.112(5) 0.006(4) 0.046(4) -0.006(3)
C55 0.041(4) 0.044(4) 0.040(3) 0.001(3) 0.019(3) -0.003(3)
C56 0.034(3) 0.050(4) 0.033(3) 0.001(3) 0.016(3) -0.006(3)
C57 0.075(4) 0.061(4) 0.070(4) -0.019(3) 0.053(4) -0.025(3)
C58 0.039(3) 0.074(5) 0.044(3) 0.009(3) 0.014(3) -0.003(3)
C59 0.037(3) 0.063(4) 0.063(4) 0.024(3) 0.020(3) 0.003(3)
C60 0.041(4) 0.064(4) 0.063(4) 0.028(3) 0.020(3) 0.003(3)
C61 0.025(3) 0.089(5) 0.053(4) 0.021(4) 0.007(3) -0.001(3)
C62 0.083(5) 0.056(5) 0.088(5) -0.028(4) 0.066(4) -0.019(4)
C63 0.049(4) 0.072(5) 0.111(6) 0.019(4) 0.050(4) 0.021(3)
C64 0.058(4) 0.092(6) 0.038(3) 0.005(3) 0.019(3) -0.027(4)
C65 0.052(4) 0.061(5) 0.068(4) -0.004(3) 0.025(4) -0.009(3)
C66 0.049(4) 0.079(6) 0.068(4) 0.007(4) 0.024(4) 0.011(4)
C67 0.058(5) 0.073(5) 0.080(5) -0.004(4) 0.029(4) -0.015(4)
C68 0.092(6) 0.048(4) 0.071(5) 0.007(4) 0.032(4) 0.014(4)
C69 0.046(4) 0.090(6) 0.071(4) 0.005(4) 0.018(4) 0.019(4)
C70 0.050(4) 0.082(5) 0.060(4) -0.010(4) 0.023(3) -0.004(4)
C71 0.052(4) 0.058(4) 0.067(4) 0.002(3) 0.023(4) 0.006(4)
C72 0.059(4) 0.061(4) 0.046(4) 0.004(3) 0.021(3) -0.003(3)
C73 0.058(4) 0.061(4) 0.043(3) -0.003(3) 0.010(3) 0.000(3)
C74 0.054(4) 0.048(4) 0.065(4) 0.009(3) 0.023(4) 0.009(3)
C75 0.083(5) 0.052(4) 0.060(4) 0.012(3) 0.044(4) 0.021(4)
C76 0.088(5) 0.051(4) 0.036(3) -0.004(3) 0.012(4) 0.010(4)
C77 0.053(4) 0.051(4) 0.060(4) 0.002(3) 0.010(4) -0.008(3)
C78 0.089(6) 0.074(6) 0.072(5) 0.004(4) 0.037(5) -0.002(5)
C79 0.106(7) 0.062(6) 0.051(4) 0.007(4) 0.010(5) 0.010(5)
C80 0.072(5) 0.089(6) 0.069(5) -0.007(4) 0.002(4) -0.013(5)
C81 0.093(6) 0.061(5) 0.079(5) 0.015(4) 0.026(5) -0.012(5)
C82 0.082(6) 0.073(6) 0.077(5) 0.016(4) 0.031(5) 0.004(4)
C83 0.061(5) 0.107(7) 0.082(5) -0.006(5) 0.032(4) 0.003(5)

loop_
_atom_type_symbol
_atom_type_description
_atom_type_scat_dispersion_real
_atom_type_scat_dispersion_imag
_atom_type_scat_source
C C 0.0033 0.0016 'International Tables Vol C Tables 4.2.6.8 and 6.1.1.4'
H H 0.0000 0.0000 'International Tables Vol C Tables 4.2.6.8 and 6.1.1.4'
B B 0.0013 0.0007 'International Tables Vol C Tables 4.2.6.8 and 6.1.1.4'
N N 0.0061 0.0033 'International Tables Vol C Tables 4.2.6.8 and 6.1.1.4'
P P 0.1023 0.0942 'International Tables Vol C Tables 4.2.6.8 and 6.1.1.4'
Ca Ca 0.2262 0.3064 'International Tables Vol C Tables 4.2.6.8 and 6.1.1.4'
O O 0.0106 0.0060 'International Tables Vol C Tables 4.2.6.8 and 6.1.1.4'

loop_
_geom_angle_atom_site_label_1
_geom_angle_atom_site_label_2
_geom_angle_atom_site_label_3
_geom_angle
_geom_angle_site_symmetry_1
_geom_angle_site_symmetry_3
_geom_angle_publ_flag
O1 Ca1 C26 134.48(13) . . ?
O1 Ca1 C1 132.34(14) . . ?
C26 Ca1 C1 93.09(14) . . ?
O1 Ca1 B3 90.54(15) . . ?
C26 Ca1 B3 66.87(15) . . ?
C1 Ca1 B3 110.04(16) . . ?
O1 Ca1 B1 96.11(15) . . ?
C26 Ca1 B1 106.70(16) . . ?
C1 Ca1 B1 66.76(14) . . ?
B3 Ca1 B1 173.03(18) . . ?
O1 Ca1 P3 115.68(9) . . ?
C26 Ca1 P3 31.08(9) . . ?
C1 Ca1 P3 104.57(10) . . ?
B3 Ca1 P3 35.85(13) . . ?
B1 Ca1 P3 137.78(14) . . ?
O1 Ca1 P1 116.67(9) . . ?
C26 Ca1 P1 104.31(10) . . ?
C1 Ca1 P1 31.00(9) . . ?
B3 Ca1 P1 141.04(14) . . ?
B1 Ca1 P1 36.02(11) . . ?
P3 Ca1 P1 127.60(4) . . ?
O1 Ca1 Ca2 177.96(9) . . ?
C26 Ca1 Ca2 46.29(9) . . ?
C1 Ca1 Ca2 46.81(10) . . ?
B3 Ca1 Ca2 88.26(13) . . ?
B1 Ca1 Ca2 85.16(12) . . ?
P3 Ca1 Ca2 63.99(3) . . ?
P1 Ca1 Ca2 63.61(3) . . ?
N1 Ca2 C26 138.41(15) . . ?
N1 Ca2 C1 129.17(14) . . ?
C26 Ca2 C1 92.08(13) . . ?
N1 Ca2 B2 93.56(15) . . ?
C26 Ca2 B2 109.56(15) . . ?
C1 Ca2 B2 67.36(15) . . ?
N1 Ca2 B4 87.07(16) . . ?
C26 Ca2 B4 66.89(14) . . ?
C1 Ca2 B4 116.22(17) . . ?
B2 Ca2 B4 174.57(19) . . ?
N1 Ca2 P2 112.79(10) . . ?
C26 Ca2 P2 105.85(10) . . ?
C1 Ca2 P2 31.46(9) . . ?
B2 Ca2 P2 36.28(12) . . ?
B4 Ca2 P2 147.63(15) . . ?
N1 Ca2 P4 116.33(10) . . ?
C26 Ca2 P4 31.03(9) . . ?
C1 Ca2 P4 106.12(9) . . ?
B2 Ca2 P4 140.41(13) . . ?
B4 Ca2 P4 35.86(12) . . ?
P2 Ca2 P4 130.65(4) . . ?
N1 Ca2 Ca1 173.31(10) . . ?
C26 Ca2 Ca1 45.90(10) . . ?
C1 Ca2 Ca1 46.19(9) . . ?
B2 Ca2 Ca1 88.47(12) . . ?
B4 Ca2 Ca1 91.51(13) . . ?
P2 Ca2 Ca1 65.71(3) . . ?
P4 Ca2 Ca1 64.94(3) . . ?
P1 B1 Ca1 85.1(2) . . ?
P2 B2 Ca2 85.2(2) . . ?
P3 B3 Ca1 85.0(2) . . ?
P4 B4 Ca2 84.5(2) . . ?
C55 N1 Ca2 169.1(4) . . ?
C1 P1 C8 111.2(2) . . ?
C1 P1 C2 120.5(2) . . ?
C8 P1 C2 100.0(2) . . ?
C1 P1 B1 107.9(2) . . ?
C8 P1 B1 108.4(2) . . ?
C2 P1 B1 108.3(2) . . ?
C1 P1 Ca1 49.53(13) . . ?
C8 P1 Ca1 131.75(15) . . ?
C2 P1 Ca1 128.25(14) . . ?
B1 P1 Ca1 58.87(19) . . ?
C1 P2 C20 110.1(2) . . ?
C1 P2 C14 117.7(2) . . ?
C20 P2 C14 102.3(2) . . ?
C1 P2 B2 108.8(2) . . ?
C20 P2 B2 110.3(2) . . ?
C14 P2 B2 107.4(2) . . ?
C1 P2 Ca2 51.13(15) . . ?
C20 P2 Ca2 134.26(14) . . ?
C14 P2 Ca2 123.46(16) . . ?
B2 P2 Ca2 58.50(18) . . ?
C26 P3 C33 117.20(19) . . ?
C26 P3 C27 110.9(2) . . ?
C33 P3 C27 101.5(2) . . ?
C26 P3 B3 108.5(3) . . ?
C33 P3 B3 109.6(3) . . ?
C27 P3 B3 108.8(2) . . ?
C26 P3 Ca1 49.45(15) . . ?
C33 P3 Ca1 129.79(16) . . ?
C27 P3 Ca1 128.74(15) . . ?
B3 P3 Ca1 59.2(2) . . ?
C26 P4 C45 109.0(2) . . ?
C26 P4 C39 119.2(2) . . ?
C45 P4 C39 101.6(2) . . ?
C26 P4 B4 109.6(2) . . ?
C45 P4 B4 109.9(3) . . ?
C39 P4 B4 107.1(3) . . ?
C26 P4 Ca2 50.04(14) . . ?
C45 P4 Ca2 126.04(15) . . ?
C39 P4 Ca2 132.38(15) . . ?
B4 P4 Ca2 59.60(19) . . ?
C54 O1 C51 106.4(4) . . ?
C54 O1 Ca1 121.9(3) . . ?
C51 O1 Ca1 131.3(3) . . ?
P1 C1 P2 132.8(3) . . ?
P1 C1 Ca1 99.46(17) . . ?
P2 C1 Ca1 118.6(2) . . ?
P1 C1 Ca2 112.4(2) . . ?
P2 C1 Ca2 97.40(18) . . ?
Ca1 C1 Ca2 87.01(13) . . ?
C7 C2 C3 118.1(4) . . ?
C7 C2 P1 121.6(3) . . ?
C3 C2 P1 120.2(3) . . ?
C4 C3 C2 120.6(5) . . ?
C5 C4 C3 120.2(5) . . ?
C6 C5 C4 119.7(5) . . ?
C5 C6 C7 120.3(5) . . ?
C2 C7 C6 121.0(5) . . ?
C9 C8 C13 117.0(4) . . ?
C9 C8 P1 121.2(3) . . ?
C13 C8 P1 121.9(3) . . ?
C10 C9 C8 121.7(4) . . ?
C9 C10 C11 119.8(5) . . ?
C10 C11 C12 119.4(5) . . ?
C13 C12 C11 120.1(5) . . ?
C12 C13 C8 122.1(4) . . ?
C19 C14 C15 118.3(4) . . ?
C19 C14 P2 122.5(4) . . ?
C15 C14 P2 119.1(4) . . ?
C16 C15 C14 120.7(6) . . ?
C17 C16 C15 119.7(6) . . ?
C18 C17 C16 120.2(5) . . ?
C17 C18 C19 120.7(6) . . ?
C14 C19 C18 120.3(5) . . ?
C25 C20 C21 118.1(4) . . ?
C25 C20 P2 120.6(4) . . ?
C21 C20 P2 121.3(3) . . ?
C22 C21 C20 121.6(5) . . ?
C23 C22 C21 118.5(5) . . ?
C24 C23 C22 121.5(5) . . ?
C23 C24 C25 119.3(5) . . ?
C20 C25 C24 120.8(5) . . ?
P4 C26 P3 130.8(3) . . ?
P4 C26 Ca1 117.8(2) . . ?
P3 C26 Ca1 99.47(18) . . ?
P4 C26 Ca2 98.92(18) . . ?
P3 C26 Ca2 114.28(18) . . ?
Ca1 C26 Ca2 87.81(14) . . ?
C28 C27 C32 118.5(4) . . ?
C28 C27 P3 121.0(3) . . ?
C32 C27 P3 120.3(4) . . ?
C27 C28 C29 121.1(5) . . ?
C30 C29 C28 119.3(5) . . ?
C31 C30 C29 120.8(5) . . ?
C30 C31 C32 119.7(5) . . ?
C31 C32 C27 120.6(5) . . ?
C34 C33 C38 116.9(5) . . ?
C34 C33 P3 122.4(4) . . ?
C38 C33 P3 120.7(4) . . ?
C33 C34 C35 121.9(5) . . ?
C36 C35 C34 120.2(6) . . ?
C35 C36 C37 119.4(6) . . ?
C36 C37 C38 120.5(6) . . ?
C33 C38 C37 121.2(6) . . ?
C40 C39 C44 117.9(4) . . ?
C40 C39 P4 119.5(3) . . ?
C44 C39 P4 122.6(4) . . ?
C39 C40 C41 121.6(5) . . ?
C42 C41 C40 119.6(5) . . ?
C43 C42 C41 120.4(5) . . ?
C42 C43 C44 119.8(5) . . ?
C43 C44 C39 120.8(5) . . ?
C46 C45 C50 117.9(4) . . ?
C46 C45 P4 121.2(4) . . ?
C50 C45 P4 120.8(4) . . ?
C45 C46 C47 121.9(5) . . ?
C48 C47 C46 119.2(6) . . ?
C49 C48 C47 120.6(5) . . ?
C48 C49 C50 120.1(6) . . ?
C49 C50 C45 120.3(5) . . ?
O1 C51 C52 106.1(5) . . ?
C53 C52 C51 105.0(5) . . ?
C52 C53 C54 108.0(6) . . ?
O1 C54 C53 104.7(5) . . ?
N1 C55 C56 177.5(5) . . ?
C55 C56 C58 108.7(4) . . ?
C55 C56 C59 109.0(4) . . ?
C58 C56 C59 109.1(4) . . ?
C55 C56 C57 111.1(4) . . ?
C58 C56 C57 109.6(4) . . ?
C59 C56 C57 109.3(4) . . ?
C62 C57 C56 108.4(4) . . ?
C56 C58 C61 108.6(4) . . ?
C60 C59 C56 108.8(4) . . ?
C65 C60 C64 110.4(5) . . ?
C65 C60 C59 110.0(4) . . ?
C64 C60 C59 108.8(5) . . ?
C63 C61 C65 111.5(5) . . ?
C63 C61 C58 109.2(5) . . ?
C65 C61 C58 109.2(5) . . ?
C64 C62 C57 110.3(5) . . ?
C64 C62 C63 110.0(5) . . ?
C57 C62 C63 108.8(5) . . ?
C61 C63 C62 109.3(4) . . ?
C62 C64 C60 109.5(4) . . ?
C61 C65 C60 109.6(5) . . ?
C67 C66 C71 121.0(6) . . ?
C66 C67 C68 119.1(6) . . ?
C69 C68 C67 119.7(6) . . ?
C70 C69 C68 119.2(6) . . ?
C69 C70 C71 122.1(6) . . ?
C70 C71 C66 118.9(6) . . ?
C73 C72 C77 119.6(5) . . ?
C74 C73 C72 120.7(5) . . ?
C73 C74 C75 120.4(5) . . ?
C74 C75 C76 118.9(5) . . ?
C77 C76 C75 120.4(5) . . ?
C76 C77 C72 120.1(5) . . ?
C79 C78 C83 122.2(7) . . ?
C78 C79 C80 118.5(7) . . ?
C81 C80 C79 120.2(7) . . ?
C82 C81 C80 119.3(7) . . ?
C81 C82 C83 120.8(7) . . ?
C78 C83 C82 119.1(7) . . ?

loop_
_geom_bond_atom_site_label_1
_geom_bond_atom_site_label_2
_geom_bond_distance
_geom_bond_site_symmetry_2
_geom_bond_publ_flag
Ca1 O1 2.402(3) . ?
Ca1 C26 2.521(4) . ?
Ca1 C1 2.535(4) . ?
Ca1 B3 2.822(7) . ?
Ca1 B1 2.824(6) . ?
Ca1 P3 3.2731(16) . ?
Ca1 P1 3.2867(15) . ?
Ca1 Ca2 3.5082(12) . ?
Ca2 N1 2.496(4) . ?
Ca2 C26 2.538(4) . ?
Ca2 C1 2.561(4) . ?
Ca2 B2 2.791(6) . ?
Ca2 B4 2.834(6) . ?
Ca2 P2 3.2619(15) . ?
Ca2 P4 3.2705(14) . ?
B1 P1 1.940(5) . ?
B2 P2 1.937(6) . ?
B3 P3 1.924(6) . ?
B4 P4 1.925(6) . ?
N1 C55 1.136(5) . ?
P1 C1 1.716(4) . ?
P1 C8 1.821(4) . ?
P1 C2 1.843(5) . ?
P2 C1 1.717(4) . ?
P2 C20 1.831(4) . ?
P2 C14 1.833(5) . ?
P3 C26 1.713(4) . ?
P3 C33 1.815(5) . ?
P3 C27 1.839(4) . ?
P4 C26 1.707(4) . ?
P4 C45 1.832(5) . ?
P4 C39 1.833(5) . ?
O1 C54 1.427(6) . ?
O1 C51 1.446(6) . ?
C2 C7 1.381(6) . ?
C2 C3 1.392(6) . ?
C3 C4 1.392(6) . ?
C4 C5 1.376(7) . ?
C5 C6 1.368(7) . ?
C6 C7 1.391(6) . ?
C8 C9 1.391(6) . ?
C8 C13 1.392(6) . ?
C9 C10 1.381(6) . ?
C10 C11 1.382(6) . ?
C11 C12 1.386(6) . ?
C12 C13 1.365(6) . ?
C14 C19 1.377(6) . ?
C14 C15 1.403(6) . ?
C15 C16 1.391(7) . ?
C16 C17 1.371(8) . ?
C17 C18 1.364(7) . ?
C18 C19 1.396(7) . ?
C20 C25 1.379(6) . ?
C20 C21 1.387(6) . ?
C21 C22 1.381(6) . ?
C22 C23 1.372(7) . ?
C23 C24 1.362(7) . ?
C24 C25 1.390(6) . ?
C27 C28 1.380(6) . ?
C27 C32 1.389(6) . ?
C28 C29 1.387(6) . ?
C29 C30 1.373(7) . ?
C30 C31 1.371(7) . ?
C31 C32 1.386(6) . ?
C33 C34 1.379(7) . ?
C33 C38 1.384(6) . ?
C34 C35 1.388(7) . ?
C35 C36 1.361(8) . ?
C36 C37 1.366(9) . ?
C37 C38 1.391(7) . ?
C39 C40 1.383(6) . ?
C39 C44 1.399(6) . ?
C40 C41 1.387(7) . ?
C41 C42 1.379(7) . ?
C42 C43 1.376(7) . ?
C43 C44 1.392(7) . ?
C45 C46 1.380(6) . ?
C45 C50 1.397(6) . ?
C46 C47 1.384(6) . ?
C47 C48 1.373(8) . ?
C48 C49 1.370(8) . ?
C49 C50 1.389(7) . ?
C51 C52 1.521(8) . ?
C52 C53 1.436(9) . ?
C53 C54 1.493(8) . ?
C55 C56 1.477(7) . ?
C56 C58 1.536(6) . ?
C56 C59 1.544(7) . ?
C56 C57 1.552(6) . ?
C57 C62 1.523(7) . ?
C58 C61 1.550(6) . ?
C59 C60 1.530(6) . ?
C60 C65 1.509(7) . ?
C60 C64 1.525(7) . ?
C61 C63 1.491(7) . ?
C61 C65 1.503(7) . ?
C62 C64 1.508(8) . ?
C62 C63 1.550(8) . ?
C66 C67 1.359(8) . ?
C66 C71 1.366(8) . ?
C67 C68 1.393(8) . ?
C68 C69 1.373(8) . ?
C69 C70 1.351(8) . ?
C70 C71 1.355(7) . ?
C72 C73 1.371(7) . ?
C72 C77 1.378(7) . ?
C73 C74 1.371(7) . ?
C74 C75 1.371(7) . ?
C75 C76 1.396(8) . ?
C76 C77 1.369(7) . ?
C78 C79 1.324(8) . ?
C78 C83 1.361(8) . ?
C79 C80 1.393(9) . ?
C80 C81 1.376(8) . ?
C81 C82 1.341(8) . ?
C82 C83 1.366(8) . ?
